data_7026409
loop_
_publ_author_name
'Liu, Wei'
'Heinze, Katja'

_publ_section_title
;
 Rhenium(I) and platinum(II) complexes with diimine ligands bearing acidic
 phenol substituents: hydrogen-bonding, acid-base chemistry and optical
 properties.
;
_journal_issue 40
_journal_name_full 'Dalton transactions (Cambridge, England : 2003)'
_journal_page_first 9554
_journal_page_last 9564
_journal_paper_doi 10.1039/c0dt00393j
_journal_volume 39
_journal_year 2010
_chemical_formula_sum 'C15 H10 Cl N2 O4 Re'
_chemical_formula_weight 503.90
_chemical_name_systematic
;
?
;
_space_group_IT_number 14
_symmetry_cell_setting monoclinic
_symmetry_space_group_name_Hall '-P 2yn'
_symmetry_space_group_name_H-M 'P 1 21/n 1'
_atom_sites_solution_hydrogens geom
_atom_sites_solution_primary direct
_atom_sites_solution_secondary difmap
_audit_creation_method SHELXL-97
_cell_angle_alpha 90.00
_cell_angle_beta 100.057(4)
_cell_angle_gamma 90.00
_cell_formula_units_Z 4
_cell_length_a 12.4274(8)
_cell_length_b 9.1175(6)
_cell_length_c 14.0330(9)
_cell_measurement_temperature 173(2)
_cell_volume 1565.60(18)
_computing_cell_refinement 'Bruker SMART'
_computing_data_collection 'Bruker SMART'
_computing_data_reduction 'Bruker SAINT'
_computing_molecular_graphics 'Bruker SHELXTL'
_computing_publication_material 'Bruker SHELXTL'
_computing_structure_refinement 'SHELXL-97 (Sheldrick, 1997)'
_computing_structure_solution 'SHELXS-97 (Sheldrick, 1990)'
_diffrn_ambient_temperature 173(2)
_diffrn_measured_fraction_theta_full 1.000
_diffrn_measured_fraction_theta_max 1.000
_diffrn_measurement_device_type 'CCD area detector'
_diffrn_measurement_method 'phi and omega scans'
_diffrn_radiation_monochromator graphite
_diffrn_radiation_source 'fine-focus sealed tube'
_diffrn_radiation_type MoK\a
_diffrn_radiation_wavelength 0.71073
_diffrn_reflns_av_R_equivalents 0.1176
_diffrn_reflns_av_sigmaI/netI 0.0311
_diffrn_reflns_limit_h_max 15
_diffrn_reflns_limit_h_min -15
_diffrn_reflns_limit_k_max 11
_diffrn_reflns_limit_k_min -11
_diffrn_reflns_limit_l_max 17
_diffrn_reflns_limit_l_min -17
_diffrn_reflns_number 48112
_diffrn_reflns_theta_full 26.00
_diffrn_reflns_theta_max 26.00
_diffrn_reflns_theta_min 2.41
_exptl_absorpt_coefficient_mu 7.952
_exptl_absorpt_correction_T_max 0.6919
_exptl_absorpt_correction_T_min 0.1209
_exptl_absorpt_correction_type multi-scan
_exptl_crystal_colour orange
_exptl_crystal_density_diffrn 2.138
_exptl_crystal_density_method 'not measured'
_exptl_crystal_description plate
_exptl_crystal_F_000 952
_exptl_crystal_size_max 0.46
_exptl_crystal_size_mid 0.35
_exptl_crystal_size_min 0.05
_refine_diff_density_max 1.251
_refine_diff_density_min -1.290
_refine_diff_density_rms 0.148
_refine_ls_extinction_method none
_refine_ls_goodness_of_fit_ref 1.044
_refine_ls_hydrogen_treatment constr
_refine_ls_matrix_type full
_refine_ls_number_parameters 208
_refine_ls_number_reflns 3079
_refine_ls_number_restraints 1
_refine_ls_restrained_S_all 1.045
_refine_ls_R_factor_all 0.0253
_refine_ls_R_factor_gt 0.0236
_refine_ls_shift/su_max 0.002
_refine_ls_shift/su_mean 0.000
_refine_ls_structure_factor_coef Fsqd
_refine_ls_weighting_details 'calc w=1/[\s^2^(Fo^2^)+(0.0460P)^2^+1.2433P] where P=(Fo^2^+2Fc^2^)/3'
_refine_ls_weighting_scheme calc
_refine_ls_wR_factor_gt 0.0664
_refine_ls_wR_factor_ref 0.0675
_reflns_number_gt 2875
_reflns_number_total 3079
_reflns_threshold_expression >2sigma(I)
_cod_data_source_file c0dt00393j.txt
_cod_data_source_block 1106a
_cod_depositor_comments
;
The following automatic conversions were performed:

'_symmetry_cell_setting' value 'Monoclinic' changed to 'monoclinic'
according to /home/saulius/struct/CIF-dictionaries/cif_core.dic
dictionary named 'cif_core.dic' version 2.4.2 from 2011-04-26.

Automatic conversion script
Id: cif_fix_values 1891 2012-01-12 08:04:46Z andrius 
;
_cod_original_sg_symbol_H-M P2(1)/n
_cod_database_code 7026409

loop_
_symmetry_equiv_pos_as_xyz
'x, y, z'
'-x+1/2, y+1/2, -z+1/2'
'-x, -y, -z'
'x-1/2, -y-1/2, z-1/2'

loop_
_atom_site_label
_atom_site_type_symbol
_atom_site_fract_x
_atom_site_fract_y
_atom_site_fract_z
_atom_site_U_iso_or_equiv
_atom_site_adp_type
_atom_site_occupancy
_atom_site_symmetry_multiplicity
_atom_site_calc_flag
_atom_site_refinement_flags
Cl1 Cl 0.56399(8) 0.55640(11) 0.64921(7) 0.0328(2) Uani 1 1 d U
Re1 Re 0.596335(10) 0.321183(14) 0.739669(8) 0.01638(8) Uani 1 1 d U
C3 C 0.7333(3) 0.3836(4) 0.8134(2) 0.0208(7) Uani 1 1 d .
O3 O 0.8184(2) 0.4159(3) 0.85549(19) 0.0303(6) Uani 1 1 d .
N2 N 0.6626(2) 0.2463(3) 0.61483(19) 0.0181(6) Uani 1 1 d .
C10 C 0.3440(3) 0.2498(4) 0.6501(2) 0.0221(7) Uani 1 1 d .
O2 O 0.4757(2) 0.4265(4) 0.9001(2) 0.0386(7) Uani 1 1 d .
N1 N 0.4555(2) 0.2487(3) 0.6350(2) 0.0203(6) Uani 1 1 d .
O4 O 0.0243(2) 0.2491(4) 0.6968(2) 0.0413(7) Uani 1 1 d .
H4A H -0.0073 0.1705 0.6771 0.062 Uiso 1 1 calc R
O1 O 0.6279(3) 0.0380(4) 0.8558(2) 0.0480(8) Uani 1 1 d .
C2 C 0.5205(3) 0.3892(4) 0.8403(3) 0.0233(7) Uani 1 1 d .
C5 C 0.8045(4) 0.1792(4) 0.5284(3) 0.0269(9) Uani 1 1 d .
H5A H 0.8804 0.1709 0.5270 0.032 Uiso 1 1 calc R
C11 C 0.3177(3) 0.1730(4) 0.7285(3) 0.0257(9) Uani 1 1 d .
H11A H 0.3737 0.1240 0.7716 0.031 Uiso 1 1 calc R
C15 C 0.2629(4) 0.3235(4) 0.5872(3) 0.0311(10) Uani 1 1 d .
H15A H 0.2803 0.3746 0.5329 0.037 Uiso 1 1 calc R
C12 C 0.2113(4) 0.1670(4) 0.7446(3) 0.0302(9) Uani 1 1 d .
H12A H 0.1934 0.1112 0.7968 0.036 Uiso 1 1 calc R
C4 C 0.7690(3) 0.2341(4) 0.6095(3) 0.0229(7) Uani 1 1 d .
H4B H 0.8219 0.2641 0.6632 0.028 Uiso 1 1 calc R
C8 C 0.5875(3) 0.2064(4) 0.5367(3) 0.0213(7) Uani 1 1 d .
C9 C 0.4746(3) 0.2140(4) 0.5509(3) 0.0237(7) Uani 1 1 d .
H9A H 0.4163 0.1937 0.4991 0.028 Uiso 1 1 calc R
C14 C 0.1562(4) 0.3218(5) 0.6046(4) 0.0380(11) Uani 1 1 d .
H14A H 0.1008 0.3739 0.5628 0.046 Uiso 1 1 calc R
C13 C 0.1298(3) 0.2448(5) 0.6823(3) 0.0323(9) Uani 1 1 d .
C1 C 0.6162(3) 0.1345(5) 0.8101(3) 0.0292(9) Uani 1 1 d .
C6 C 0.7278(3) 0.1363(5) 0.4490(3) 0.0289(8) Uani 1 1 d .
H6A H 0.7505 0.0974 0.3929 0.035 Uiso 1 1 calc R
C7 C 0.6169(3) 0.1514(4) 0.4530(3) 0.0260(8) Uani 1 1 d .
H7A H 0.5627 0.1244 0.3994 0.031 Uiso 1 1 calc R

loop_
_atom_site_aniso_label
_atom_site_aniso_U_11
_atom_site_aniso_U_22
_atom_site_aniso_U_33
_atom_site_aniso_U_23
_atom_site_aniso_U_13
_atom_site_aniso_U_12
Cl1 0.0374(5) 0.0301(5) 0.0321(5) 0.0031(4) 0.0094(4) 0.0040(4)
Re1 0.01639(11) 0.01905(12) 0.01394(11) -0.00122(4) 0.00328(7) -0.00007(4)
C3 0.0264(18) 0.0164(17) 0.0183(16) -0.0025(13) 0.0005(14) 0.0021(14)
O3 0.0251(14) 0.0299(14) 0.0320(14) -0.0055(11) -0.0063(12) -0.0007(11)
N2 0.0202(14) 0.0187(15) 0.0161(13) -0.0010(11) 0.0048(11) 0.0001(11)
C10 0.0187(16) 0.0244(19) 0.0224(17) -0.0043(14) 0.0016(13) -0.0016(14)
O2 0.0388(16) 0.0511(19) 0.0313(15) -0.0089(13) 0.0216(13) -0.0054(14)
N1 0.0195(14) 0.0211(16) 0.0204(14) 0.0013(11) 0.0042(11) -0.0007(12)
O4 0.0194(14) 0.052(2) 0.054(2) 0.0044(16) 0.0106(13) -0.0018(14)
O1 0.061(2) 0.0324(17) 0.053(2) 0.0019(16) 0.0156(17) -0.0027(16)
C2 0.0220(17) 0.0260(19) 0.0227(17) 0.0017(14) 0.0062(14) -0.0025(15)
C5 0.025(2) 0.032(2) 0.027(2) 0.0008(14) 0.0131(17) 0.0025(14)
C11 0.0200(19) 0.035(2) 0.0224(19) -0.0024(14) 0.0041(16) 0.0002(13)
C15 0.023(2) 0.042(3) 0.028(2) 0.0063(15) 0.0001(17) 0.0029(15)
C12 0.025(2) 0.037(2) 0.030(2) -0.0004(15) 0.0107(18) -0.0038(15)
C4 0.0211(17) 0.0217(18) 0.0260(18) -0.0004(14) 0.0043(14) -0.0003(14)
C8 0.0222(18) 0.0219(16) 0.0199(17) 0.0037(14) 0.0041(14) 0.0023(14)
C9 0.0264(19) 0.0235(17) 0.0195(17) -0.0007(14) -0.0009(15) -0.0007(15)
C14 0.024(2) 0.047(3) 0.041(3) 0.0083(18) 0.000(2) 0.0061(16)
C13 0.0214(18) 0.041(2) 0.035(2) -0.0066(18) 0.0046(16) -0.0009(17)
C1 0.026(2) 0.049(2) 0.0125(17) 0.0058(18) 0.0028(14) 0.0163(19)
C6 0.034(2) 0.033(2) 0.0230(18) -0.0024(16) 0.0130(16) 0.0039(18)
C7 0.031(2) 0.0287(18) 0.0182(18) -0.0002(15) 0.0044(16) -0.0009(16)

loop_
_atom_type_symbol
_atom_type_description
_atom_type_scat_dispersion_real
_atom_type_scat_dispersion_imag
_atom_type_scat_source
C C 0.0033 0.0016 'International Tables Vol C Tables 4.2.6.8 and 6.1.1.4'
H H 0.0000 0.0000 'International Tables Vol C Tables 4.2.6.8 and 6.1.1.4'
N N 0.0061 0.0033 'International Tables Vol C Tables 4.2.6.8 and 6.1.1.4'
Cl Cl 0.1484 0.1585 'International Tables Vol C Tables 4.2.6.8 and 6.1.1.4'
Re Re -1.0185 7.2310 'International Tables Vol C Tables 4.2.6.8 and 6.1.1.4'
O O 0.0106 0.0060 'International Tables Vol C Tables 4.2.6.8 and 6.1.1.4'

loop_
_geom_angle_atom_site_label_1
_geom_angle_atom_site_label_2
_geom_angle_atom_site_label_3
_geom_angle
C3 Re1 C2 90.63(15)
C3 Re1 C1 87.94(16)
C2 Re1 C1 86.84(16)
C3 Re1 N2 95.88(13)
C2 Re1 N2 173.04(13)
C1 Re1 N2 95.84(13)
C3 Re1 N1 170.20(13)
C2 Re1 N1 98.77(13)
C1 Re1 N1 95.29(15)
N2 Re1 N1 74.62(10)
C3 Re1 Cl1 93.91(10)
C2 Re1 Cl1 92.30(11)
C1 Re1 Cl1 177.96(12)
N2 Re1 Cl1 84.81(8)
N1 Re1 Cl1 83.01(8)
O3 C3 Re1 176.6(3)
C4 N2 C8 118.5(3)
C4 N2 Re1 126.0(2)
C8 N2 Re1 115.5(2)
C11 C10 C15 120.1(4)
C11 C10 N1 118.6(3)
C15 C10 N1 121.3(3)
C9 N1 C10 118.4(3)
C9 N1 Re1 116.0(2)
C10 N1 Re1 125.4(2)
C13 O4 H4A 109.5
O2 C2 Re1 178.6(3)
C4 C5 C6 119.3(4)
C4 C5 H5A 120.4
C6 C5 H5A 120.4
C12 C11 C10 120.9(4)
C12 C11 H11A 119.5
C10 C11 H11A 119.5
C14 C15 C10 119.4(4)
C14 C15 H15A 120.3
C10 C15 H15A 120.3
C11 C12 C13 119.0(4)
C11 C12 H12A 120.5
C13 C12 H12A 120.5
N2 C4 C5 122.3(3)
N2 C4 H4B 118.8
C5 C4 H4B 118.8
N2 C8 C7 122.4(3)
N2 C8 C9 114.8(3)
C7 C8 C9 122.5(3)
N1 C9 C8 118.4(3)
N1 C9 H9A 120.8
C8 C9 H9A 120.8
C13 C14 C15 120.6(4)
C13 C14 H14A 119.7
C15 C14 H14A 119.7
O4 C13 C14 118.1(4)
O4 C13 C12 122.0(4)
C14 C13 C12 120.0(4)
O1 C1 Re1 174.1(4)
C5 C6 C7 118.9(3)
C5 C6 H6A 120.6
C7 C6 H6A 120.6
C8 C7 C6 118.6(4)
C8 C7 H7A 120.7
C6 C7 H7A 120.7

loop_
_geom_bond_atom_site_label_1
_geom_bond_atom_site_label_2
_geom_bond_distance
Cl1 Re1 2.4887(10)
Re1 C3 1.917(3)
Re1 C2 1.932(4)
Re1 C1 1.962(5)
Re1 N2 2.172(3)
Re1 N1 2.182(3)
C3 O3 1.156(4)
N2 C4 1.342(5)
N2 C8 1.360(5)
C10 C11 1.390(5)
C10 C15 1.391(5)
C10 N1 1.438(4)
O2 C2 1.136(5)
N1 C9 1.284(5)
O4 C13 1.362(5)
O4 H4A 0.8400
O1 C1 1.084(5)
C5 C4 1.384(5)
C5 C6 1.389(6)
C5 H5A 0.9500
C11 C12 1.380(6)
C11 H11A 0.9500
C15 C14 1.390(7)
C15 H15A 0.9500
C12 C13 1.409(6)
C12 H12A 0.9500
C4 H4B 0.9500
C8 C7 1.383(5)
C8 C9 1.454(5)
C9 H9A 0.9500
C14 C13 1.384(6)
C14 H14A 0.9500
C6 C7 1.397(6)
C6 H6A 0.9500
C7 H7A 0.9500

loop_
_geom_torsion_atom_site_label_1
_geom_torsion_atom_site_label_2
_geom_torsion_atom_site_label_3
_geom_torsion_atom_site_label_4
_geom_torsion
C2 Re1 C3 O3 153(5)
C1 Re1 C3 O3 66(5)
N2 Re1 C3 O3 -30(5)
N1 Re1 C3 O3 -44(6)
Cl1 Re1 C3 O3 -115(5)
C3 Re1 N2 C4 8.7(3)
C2 Re1 N2 C4 167.9(10)
C1 Re1 N2 C4 -79.8(3)
N1 Re1 N2 C4 -173.7(3)
Cl1 Re1 N2 C4 102.1(3)
C3 Re1 N2 C8 -172.6(3)
C2 Re1 N2 C8 -13.4(12)
C1 Re1 N2 C8 98.9(3)
N1 Re1 N2 C8 5.0(2)
Cl1 Re1 N2 C8 -79.2(2)
C11 C10 N1 C9 128.6(4)
C15 C10 N1 C9 -50.2(5)
C11 C10 N1 Re1 -57.4(4)
C15 C10 N1 Re1 123.8(3)
C3 Re1 N1 C9 7.2(9)
C2 Re1 N1 C9 170.7(3)
C1 Re1 N1 C9 -101.7(3)
N2 Re1 N1 C9 -7.1(3)
Cl1 Re1 N1 C9 79.4(3)
C3 Re1 N1 C10 -166.9(7)
C2 Re1 N1 C10 -3.4(3)
C1 Re1 N1 C10 84.2(3)
N2 Re1 N1 C10 178.8(3)
Cl1 Re1 N1 C10 -94.7(3)
C3 Re1 C2 O2 -103(14)
C1 Re1 C2 O2 -15(14)
N2 Re1 C2 O2 98(14)
N1 Re1 C2 O2 80(14)
Cl1 Re1 C2 O2 163(14)
C15 C10 C11 C12 0.8(6)
N1 C10 C11 C12 -178.1(3)
C11 C10 C15 C14 1.2(6)
N1 C10 C15 C14 -180.0(4)
C10 C11 C12 C13 -2.4(6)
C8 N2 C4 C5 -1.6(5)
Re1 N2 C4 C5 177.1(3)
C6 C5 C4 N2 0.6(6)
C4 N2 C8 C7 1.2(5)
Re1 N2 C8 C7 -177.6(3)
C4 N2 C8 C9 176.1(3)
Re1 N2 C8 C9 -2.7(4)
C10 N1 C9 C8 -177.3(3)
Re1 N1 C9 C8 8.2(4)
N2 C8 C9 N1 -3.7(5)
C7 C8 C9 N1 171.2(4)
C10 C15 C14 C13 -1.5(6)
C15 C14 C13 O4 178.9(4)
C15 C14 C13 C12 -0.2(7)
C11 C12 C13 O4 -176.9(4)
C11 C12 C13 C14 2.1(6)
C3 Re1 C1 O1 56(4)
C2 Re1 C1 O1 -34(4)
N2 Re1 C1 O1 152(4)
N1 Re1 C1 O1 -133(4)
Cl1 Re1 C1 O1 -99(5)
C4 C5 C6 C7 0.7(6)
N2 C8 C7 C6 0.1(6)
C9 C8 C7 C6 -174.5(4)
C5 C6 C7 C8 -1.0(6)
